data_7005481
loop_
_publ_author_name
'Chesman, Anthony S. R.'
'Turner, David R.'
'Izgorodina, Ekaterina I.'
'Batten, Stuart R.'
'Deacon, Glen B.'

_publ_section_title
;
 Homoleptic 12-coordinate lanthanoids with eta(2)-nitroso ligands.
;
_journal_issue 14
_journal_name_full 'Dalton transactions (Cambridge, England : 2003)'
_journal_page_first 1371
_journal_page_last 1373
_journal_paper_doi 10.1039/b702473h
_journal_year 2007
_chemical_formula_moiety 'C18 N18 Nd1 O6, 3(C8 H20 N1)'
_chemical_formula_sum 'C42 H60 N21 Nd O6'
_chemical_formula_weight 1099.35
_chemical_name_common
;tetraethylammonium
hexa(dicyanonitrosomethanido)neodymiate(iii)
;
_chemical_name_systematic
;
tetraethylammonium hexa(dicyanonitrosomethanido)neodymiate(III)
;
_space_group_IT_number 206
_symmetry_cell_setting cubic
_symmetry_space_group_name_Hall '-I 2b 2c 3'
_symmetry_space_group_name_H-M 'I a -3'
_atom_sites_solution_hydrogens geom
_atom_sites_solution_primary direct
_atom_sites_solution_secondary difmap
_audit_creation_method SHELXL-97
_cell_angle_alpha 90.00
_cell_angle_beta 90.00
_cell_angle_gamma 90.00
_cell_formula_units_Z 8
_cell_length_a 22.4898(3)
_cell_length_b 22.4898(3)
_cell_length_c 22.4898(3)
_cell_measurement_reflns_used 14413
_cell_measurement_temperature 123(2)
_cell_volume 11375.1(3)
_computing_cell_refinement 'Bruker SMART (Bruker)'
_computing_data_collection 'Bruker SMART (Bruker)'
_computing_data_reduction 'Bruker SAINT (Bruker)'
_computing_molecular_graphics 'X-Seed (Barbour, 1999)'
_computing_publication_material 'CIFTAB (Sheldrick, 1997)'
_computing_structure_refinement 'SHELXL-97 (Sheldrick, 1997)'
_computing_structure_solution 'SHELXS-97 (Sheldrick, 1990)'
_diffrn_ambient_temperature 123(2)
_diffrn_measured_fraction_theta_full 1.000
_diffrn_measured_fraction_theta_max 1.000
_diffrn_measurement_device_type 'Bruker X8 Apex II CCD'
_diffrn_measurement_method 'phi and omega scans'
_diffrn_radiation_monochromator graphite
_diffrn_radiation_source 'fine-focus sealed tube'
_diffrn_radiation_type MoK\a
_diffrn_radiation_wavelength 0.71073
_diffrn_reflns_av_R_equivalents 0.0363
_diffrn_reflns_av_sigmaI/netI 0.0231
_diffrn_reflns_limit_h_max 29
_diffrn_reflns_limit_h_min -20
_diffrn_reflns_limit_k_max 27
_diffrn_reflns_limit_k_min -21
_diffrn_reflns_limit_l_max 9
_diffrn_reflns_limit_l_min -29
_diffrn_reflns_number 14411
_diffrn_reflns_theta_full 27.47
_diffrn_reflns_theta_max 27.47
_diffrn_reflns_theta_min 2.22
_exptl_absorpt_coefficient_mu 0.972
_exptl_absorpt_correction_T_max 0.8840
_exptl_absorpt_correction_T_min 0.7461
_exptl_absorpt_correction_type multi-scan
_exptl_absorpt_process_details SADABS
_exptl_crystal_colour 'pale yellow'
_exptl_crystal_density_diffrn 1.284
_exptl_crystal_density_method 'not measured'
_exptl_crystal_description block
_exptl_crystal_F_000 4536
_exptl_crystal_size_max 0.25
_exptl_crystal_size_mid 0.15
_exptl_crystal_size_min 0.15
_refine_diff_density_max 0.315
_refine_diff_density_min -0.617
_refine_diff_density_rms 0.050
_refine_ls_extinction_method none
_refine_ls_goodness_of_fit_ref 1.063
_refine_ls_hydrogen_treatment mixed
_refine_ls_matrix_type full
_refine_ls_number_parameters 109
_refine_ls_number_reflns 2179
_refine_ls_number_restraints 0
_refine_ls_restrained_S_all 1.063
_refine_ls_R_factor_all 0.0414
_refine_ls_R_factor_gt 0.0265
_refine_ls_shift/su_max 0.000
_refine_ls_shift/su_mean 0.000
_refine_ls_structure_factor_coef Fsqd
_refine_ls_weighting_details 'calc w=1/[\s^2^(Fo^2^)+(0.0173P)^2^+14.7401P] where P=(Fo^2^+2Fc^2^)/3'
_refine_ls_weighting_scheme calc
_refine_ls_wR_factor_gt 0.0525
_refine_ls_wR_factor_ref 0.0588
_reflns_number_gt 1624
_reflns_number_total 2179
_reflns_threshold_expression >2sigma(I)
_cod_data_source_file b702473h.txt
_cod_data_source_block c:\docume~1\owner\mydocu~1\xray\anthony\ac1669\isom_nd
_cod_depositor_comments
;
The following automatic conversions were performed:
'_exptl_absorpt_correction_type' value 'Multi-scan' changed to
'multi-scan' according to
'/home/saulius/struct/CIF-dictionaries/cif_core.dic' dictionary named
'cif_core.dic' version 2.4.1 from 2010-06-29.

Automatic conversion script
Id: cif_fix_enum 1527 2010-12-29 10:47:43Z saulius 
;
_cod_original_sg_symbol_Hall -I2b2c3
_cod_original_sg_symbol_H-M Ia-3
_cod_original_formula_sum 'C42 H60 N21 Nd1 O6'
_cod_database_code 7005481

loop_
_symmetry_equiv_pos_as_xyz
'x, y, z'
'z, x, y'
'y, z, x'
'-y, -z+1/2, x'
'z, -x, -y+1/2'
'-y+1/2, z, -x'
'-z, -x+1/2, y'
'-z+1/2, x, -y'
'y, -z, -x+1/2'
'-x, -y+1/2, z'
'x, -y, -z+1/2'
'-x+1/2, y, -z'
'x+1/2, y+1/2, z+1/2'
'z+1/2, x+1/2, y+1/2'
'y+1/2, z+1/2, x+1/2'
'-y+1/2, -z+1, x+1/2'
'z+1/2, -x+1/2, -y+1'
'-y+1, z+1/2, -x+1/2'
'-z+1/2, -x+1, y+1/2'
'-z+1, x+1/2, -y+1/2'
'y+1/2, -z+1/2, -x+1'
'-x+1/2, -y+1, z+1/2'
'x+1/2, -y+1/2, -z+1'
'-x+1, y+1/2, -z+1/2'
'-x, -y, -z'
'-z, -x, -y'
'-y, -z, -x'
'y, z-1/2, -x'
'-z, x, y-1/2'
'y-1/2, -z, x'
'z, x-1/2, -y'
'z-1/2, -x, y'
'-y, z, x-1/2'
'x, y-1/2, -z'
'-x, y, z-1/2'
'x-1/2, -y, z'
'-x+1/2, -y+1/2, -z+1/2'
'-z+1/2, -x+1/2, -y+1/2'
'-y+1/2, -z+1/2, -x+1/2'
'y+1/2, z, -x+1/2'
'-z+1/2, x+1/2, y'
'y, -z+1/2, x+1/2'
'z+1/2, x, -y+1/2'
'z, -x+1/2, y+1/2'
'-y+1/2, z+1/2, x'
'x+1/2, y, -z+1/2'
'-x+1/2, y+1/2, z'
'x, -y+1/2, z+1/2'

loop_
_atom_site_label
_atom_site_type_symbol
_atom_site_fract_x
_atom_site_fract_y
_atom_site_fract_z
_atom_site_U_iso_or_equiv
_atom_site_adp_type
_atom_site_occupancy
_atom_site_symmetry_multiplicity
_atom_site_calc_flag
_atom_site_refinement_flags
_atom_site_disorder_assembly
_atom_site_disorder_group
Nd1 Nd 0.5000 0.5000 0.5000 0.01940(8) Uani 1 6 d S . .
O1 O 0.41926(6) 0.55647(6) 0.44762(6) 0.0267(3) Uani 1 1 d . . .
N4 N 0.65688(11) 0.5000 0.2500 0.0280(5) Uani 1 2 d S . .
N1 N 0.43462(7) 0.51624(7) 0.40924(7) 0.0240(4) Uani 1 1 d . . .
N3 N 0.32253(9) 0.58856(10) 0.33604(9) 0.0419(5) Uani 1 1 d . . .
N2 N 0.43695(10) 0.43065(9) 0.28619(9) 0.0483(6) Uani 1 1 d . . .
C3 C 0.35948(10) 0.55495(10) 0.34468(9) 0.0297(5) Uani 1 1 d . . .
C1 C 0.40642(9) 0.51406(9) 0.35820(9) 0.0247(4) Uani 1 1 d . . .
C2 C 0.42333(10) 0.46772(10) 0.31797(10) 0.0327(5) Uani 1 1 d . . .
C4 C 0.61855(10) 0.48999(10) 0.19543(9) 0.0329(5) Uani 1 1 d . . .
H4A H 0.5955 0.5267 0.1876 0.039 Uiso 1 1 calc R . .
H4B H 0.6449 0.4832 0.1609 0.039 Uiso 1 1 calc R . .
C5 C 0.57567(12) 0.43848(12) 0.19996(11) 0.0463(6) Uani 1 1 d . . .
H5A H 0.5477 0.4457 0.2326 0.069 Uiso 1 1 calc R . .
H5B H 0.5978 0.4018 0.2077 0.069 Uiso 1 1 calc R . .
H5C H 0.5537 0.4345 0.1625 0.069 Uiso 1 1 calc R . .
C6 C 0.69497(11) 0.44600(11) 0.26340(10) 0.0366(6) Uani 1 1 d . . .
H6A H 0.6684 0.4125 0.2738 0.044 Uiso 1 1 calc R . .
H6B H 0.7197 0.4548 0.2988 0.044 Uiso 1 1 calc R . .
C7 C 0.73567(13) 0.42620(14) 0.21336(12) 0.0570(8) Uani 1 1 d . . .
H7A H 0.7618 0.4591 0.2020 0.085 Uiso 1 1 calc R . .
H7B H 0.7117 0.4142 0.1790 0.085 Uiso 1 1 calc R . .
H7C H 0.7598 0.3924 0.2267 0.085 Uiso 1 1 calc R . .

loop_
_atom_site_aniso_label
_atom_site_aniso_U_11
_atom_site_aniso_U_22
_atom_site_aniso_U_33
_atom_site_aniso_U_23
_atom_site_aniso_U_13
_atom_site_aniso_U_12
Nd1 0.01940(8) 0.01940(8) 0.01940(8) -0.00164(6) -0.00164(6) -0.00164(6)
O1 0.0274(7) 0.0270(8) 0.0257(8) -0.0044(6) -0.0025(6) 0.0032(6)
N4 0.0310(13) 0.0359(14) 0.0172(11) 0.0017(11) 0.000 0.000
N1 0.0240(9) 0.0237(9) 0.0244(9) -0.0002(7) -0.0005(7) -0.0020(7)
N3 0.0340(11) 0.0541(13) 0.0377(11) 0.0027(10) -0.0057(9) 0.0092(10)
N2 0.0652(15) 0.0423(13) 0.0375(12) -0.0073(10) -0.0044(11) 0.0068(11)
C3 0.0277(11) 0.0374(12) 0.0240(11) 0.0015(9) -0.0033(9) -0.0027(10)
C1 0.0247(10) 0.0262(11) 0.0233(10) 0.0006(8) -0.0018(8) -0.0017(8)
C2 0.0391(13) 0.0341(13) 0.0249(11) 0.0009(10) -0.0055(10) -0.0002(10)
C4 0.0368(12) 0.0432(14) 0.0186(10) 0.0033(9) -0.0042(9) -0.0028(10)
C5 0.0491(15) 0.0570(16) 0.0329(13) 0.0010(12) -0.0081(12) -0.0144(13)
C6 0.0398(13) 0.0434(14) 0.0266(12) 0.0014(10) -0.0033(9) 0.0092(11)
C7 0.0600(19) 0.069(2) 0.0416(16) -0.0082(14) 0.0034(13) 0.0231(15)

loop_
_atom_type_symbol
_atom_type_description
_atom_type_scat_dispersion_real
_atom_type_scat_dispersion_imag
_atom_type_scat_source
C C 0.0033 0.0016 'International Tables Vol C Tables 4.2.6.8 and 6.1.1.4'
H H 0.0000 0.0000 'International Tables Vol C Tables 4.2.6.8 and 6.1.1.4'
N N 0.0061 0.0033 'International Tables Vol C Tables 4.2.6.8 and 6.1.1.4'
O O 0.0106 0.0060 'International Tables Vol C Tables 4.2.6.8 and 6.1.1.4'
Nd Nd -0.1943 3.0179 'International Tables Vol C Tables 4.2.6.8 and 6.1.1.4'

loop_
_geom_angle_atom_site_label_1
_geom_angle_atom_site_label_2
_geom_angle_atom_site_label_3
_geom_angle
_geom_angle_site_symmetry_1
_geom_angle_site_symmetry_3
_geom_angle_publ_flag
O1 Nd1 O1 105.31(4) 26_666 27_666 ?
O1 Nd1 O1 74.69(4) 26_666 3 ?
O1 Nd1 O1 180.0 27_666 3 ?
O1 Nd1 O1 74.69(4) 26_666 . ?
O1 Nd1 O1 74.69(4) 27_666 . ?
O1 Nd1 O1 105.31(3) 3 . ?
O1 Nd1 O1 180.0 26_666 2 ?
O1 Nd1 O1 74.69(4) 27_666 2 ?
O1 Nd1 O1 105.31(4) 3 2 ?
O1 Nd1 O1 105.31(4) . 2 ?
O1 Nd1 O1 105.31(4) 26_666 25_666 ?
O1 Nd1 O1 105.31(3) 27_666 25_666 ?
O1 Nd1 O1 74.69(4) 3 25_666 ?
O1 Nd1 O1 180.00(6) . 25_666 ?
O1 Nd1 O1 74.69(4) 2 25_666 ?
O1 Nd1 N1 77.24(5) 26_666 27_666 ?
O1 Nd1 N1 29.75(5) 27_666 27_666 ?
O1 Nd1 N1 150.25(5) 3 27_666 ?
O1 Nd1 N1 76.19(5) . 27_666 ?
O1 Nd1 N1 102.76(5) 2 27_666 ?
O1 Nd1 N1 103.81(5) 25_666 27_666 ?
O1 Nd1 N1 29.75(5) 26_666 26_666 ?
O1 Nd1 N1 103.81(5) 27_666 26_666 ?
O1 Nd1 N1 76.19(5) 3 26_666 ?
O1 Nd1 N1 102.76(5) . 26_666 ?
O1 Nd1 N1 150.25(5) 2 26_666 ?
O1 Nd1 N1 77.24(5) 25_666 26_666 ?
N1 Nd1 N1 74.57(6) 27_666 26_666 ?
O1 Nd1 N1 76.19(5) 26_666 . ?
O1 Nd1 N1 102.76(5) 27_666 . ?
O1 Nd1 N1 77.24(5) 3 . ?
O1 Nd1 N1 29.75(5) . . ?
O1 Nd1 N1 103.81(5) 2 . ?
O1 Nd1 N1 150.25(5) 25_666 . ?
N1 Nd1 N1 105.43(6) 27_666 . ?
N1 Nd1 N1 105.43(6) 26_666 . ?
O1 Nd1 N1 102.76(5) 26_666 3 ?
O1 Nd1 N1 150.25(5) 27_666 3 ?
O1 Nd1 N1 29.75(5) 3 3 ?
O1 Nd1 N1 103.81(5) . 3 ?
O1 Nd1 N1 77.24(5) 2 3 ?
O1 Nd1 N1 76.19(5) 25_666 3 ?
N1 Nd1 N1 180.00(6) 27_666 3 ?
N1 Nd1 N1 105.43(6) 26_666 3 ?
N1 Nd1 N1 74.57(6) . 3 ?
O1 Nd1 N1 103.81(5) 26_666 25_666 ?
O1 Nd1 N1 77.24(5) 27_666 25_666 ?
O1 Nd1 N1 102.76(5) 3 25_666 ?
O1 Nd1 N1 150.25(5) . 25_666 ?
O1 Nd1 N1 76.19(5) 2 25_666 ?
O1 Nd1 N1 29.75(5) 25_666 25_666 ?
N1 Nd1 N1 74.57(6) 27_666 25_666 ?
N1 Nd1 N1 74.57(6) 26_666 25_666 ?
N1 Nd1 N1 180.0 . 25_666 ?
N1 Nd1 N1 105.43(6) 3 25_666 ?
O1 Nd1 N1 150.25(5) 26_666 2 ?
O1 Nd1 N1 76.19(5) 27_666 2 ?
O1 Nd1 N1 103.81(5) 3 2 ?
O1 Nd1 N1 77.24(5) . 2 ?
O1 Nd1 N1 29.75(5) 2 2 ?
O1 Nd1 N1 102.76(5) 25_666 2 ?
N1 Nd1 N1 105.43(6) 27_666 2 ?
N1 Nd1 N1 180.0 26_666 2 ?
N1 Nd1 N1 74.57(6) . 2 ?
N1 Nd1 N1 74.57(6) 3 2 ?
N1 Nd1 N1 105.43(6) 25_666 2 ?
N1 O1 Nd1 76.51(10) . . ?
C6 N4 C6 111.2(2) 11_565 . ?
C6 N4 C4 106.21(12) 11_565 . ?
C6 N4 C4 111.29(12) . . ?
C6 N4 C4 111.29(12) 11_565 11_565 ?
C6 N4 C4 106.21(12) . 11_565 ?
C4 N4 C4 110.7(2) . 11_565 ?
O1 N1 C1 118.64(17) . . ?
O1 N1 Nd1 73.74(9) . . ?
C1 N1 Nd1 167.56(14) . . ?
N3 C3 C1 177.3(2) . . ?
N1 C1 C2 116.85(19) . . ?
N1 C1 C3 121.18(19) . . ?
C2 C1 C3 121.93(19) . . ?
N2 C2 C1 179.6(3) . . ?
C5 C4 N4 114.97(17) . . ?
C5 C4 H4A 108.5 . . ?
N4 C4 H4A 108.5 . . ?
C5 C4 H4B 108.5 . . ?
N4 C4 H4B 108.5 . . ?
H4A C4 H4B 107.5 . . ?
C4 C5 H5A 109.5 . . ?
C4 C5 H5B 109.5 . . ?
H5A C5 H5B 109.5 . . ?
C4 C5 H5C 109.5 . . ?
H5A C5 H5C 109.5 . . ?
H5B C5 H5C 109.5 . . ?
N4 C6 C7 115.36(19) . . ?
N4 C6 H6A 108.4 . . ?
C7 C6 H6A 108.4 . . ?
N4 C6 H6B 108.4 . . ?
C7 C6 H6B 108.4 . . ?
H6A C6 H6B 107.5 . . ?
C6 C7 H7A 109.5 . . ?
C6 C7 H7B 109.5 . . ?
H7A C7 H7B 109.5 . . ?
C6 C7 H7C 109.5 . . ?
H7A C7 H7C 109.5 . . ?
H7B C7 H7C 109.5 . . ?

loop_
_geom_bond_atom_site_label_1
_geom_bond_atom_site_label_2
_geom_bond_distance
_geom_bond_site_symmetry_2
_geom_bond_publ_flag
Nd1 O1 2.5096(14) 26_666 ?
Nd1 O1 2.5096(14) 27_666 ?
Nd1 O1 2.5096(14) 3 ?
Nd1 O1 2.5096(14) . ?
Nd1 O1 2.5096(14) 2 ?
Nd1 O1 2.5096(14) 25_666 ?
Nd1 N1 2.5421(17) 27_666 ?
Nd1 N1 2.5421(17) 26_666 ?
Nd1 N1 2.5421(17) . ?
Nd1 N1 2.5421(17) 3 ?
Nd1 N1 2.5421(17) 25_666 ?
Nd1 N1 2.5421(17) 2 ?
O1 N1 1.297(2) . ?
N4 C6 1.516(3) 11_565 ?
N4 C6 1.516(3) . ?
N4 C4 1.517(2) . ?
N4 C4 1.517(2) 11_565 ?
N1 C1 1.312(3) . ?
N3 C3 1.140(3) . ?
N2 C2 1.140(3) . ?
C3 C1 1.433(3) . ?
C1 C2 1.432(3) . ?
C4 C5 1.511(3) . ?
C4 H4A 0.9900 . ?
C4 H4B 0.9900 . ?
C5 H5A 0.9800 . ?
C5 H5B 0.9800 . ?
C5 H5C 0.9800 . ?
C6 C7 1.517(3) . ?
C6 H6A 0.9900 . ?
C6 H6B 0.9900 . ?
C7 H7A 0.9800 . ?
C7 H7B 0.9800 . ?
C7 H7C 0.9800 . ?
